data_1571105
loop_
_publ_author_name
'Prysiazhniuk, Kateryna'
'Polishchuk, Oleksandr'
'Shulha, Stanislav'
'Gudzikevych, Kyrylo'
'Datsenko, Oleksandr P.'
'Kubyshkin, Vladimir'
'Mykhailiuk, Pavel K.'

_publ_section_title
;
 Borylated cyclobutanes <i>via</i> thermal [2 + 2]-cycloaddition.
;
_journal_issue 9
_journal_name_full 'Chemical science'
_journal_page_first 3249
_journal_page_last 3254
_journal_paper_doi 10.1039/d3sc06600b
_journal_volume 15
_journal_year 2024
_chemical_formula_moiety 'C16 H27 B O3'
_chemical_formula_sum 'C16 H27 B O3'
_chemical_formula_weight 278.18
_chemical_melting_point 326
_chemical_name_systematic 3-(4,4,5,5-Tetramethyl-1,3,2-dioxaborolan-2-yl)spiro[3.6]decan-1-one
_space_group_crystal_system triclinic
_space_group_IT_number 2
_space_group_name_Hall '-P 1'
_space_group_name_H-M_alt 'P -1'
_atom_sites_solution_hydrogens geom
_atom_sites_solution_primary dual
_audit_creation_date 2022-10-26
_audit_creation_method
;
Olex2 1.5
(compiled 2022.04.07 svn.rca3783a0 for OlexSys, GUI svn.r6498)
;
_audit_update_record
;
2023-12-04 deposited with the CCDC.	2024-01-18 downloaded from the CCDC.
;
_cell_angle_alpha 102.908(3)
_cell_angle_beta 102.707(3)
_cell_angle_gamma 103.170(3)
_cell_formula_units_Z 2
_cell_length_a 6.7371(3)
_cell_length_b 9.7392(5)
_cell_length_c 13.4409(6)
_cell_measurement_reflns_used 2984
_cell_measurement_temperature 296.15
_cell_measurement_theta_max 26.14
_cell_measurement_theta_min 2.24
_cell_volume 802.20(7)
_computing_molecular_graphics 'Olex2 1.5 (Dolomanov et al., 2009)'
_computing_publication_material 'Olex2 1.5 (Dolomanov et al., 2009)'
_computing_structure_refinement 'SHELXL 2016/6 (Sheldrick, 2015)'
_computing_structure_solution 'SHELXT 2014/5 (Sheldrick, 2014)'
_diffrn_ambient_temperature 296.15
_diffrn_measured_fraction_theta_full 1.000
_diffrn_measured_fraction_theta_max 1.000
_diffrn_measurement_device_type 'Bruker APEX-II CCD'
_diffrn_measurement_method '\f and \w scans'
_diffrn_radiation_type MoK\a
_diffrn_radiation_wavelength 0.71073
_diffrn_reflns_av_R_equivalents 0.0373
_diffrn_reflns_av_unetI/netI 0.0366
_diffrn_reflns_Laue_measured_fraction_full 1.000
_diffrn_reflns_Laue_measured_fraction_max 1.000
_diffrn_reflns_limit_h_max 8
_diffrn_reflns_limit_h_min -8
_diffrn_reflns_limit_k_max 11
_diffrn_reflns_limit_k_min -11
_diffrn_reflns_limit_l_max 15
_diffrn_reflns_limit_l_min -15
_diffrn_reflns_number 11109
_diffrn_reflns_point_group_measured_fraction_full 1.000
_diffrn_reflns_point_group_measured_fraction_max 1.000
_diffrn_reflns_theta_full 24.998
_diffrn_reflns_theta_max 24.998
_diffrn_reflns_theta_min 2.243
_diffrn_source_current 30.0
_diffrn_source_power 1.2
_diffrn_source_voltage 40.0
_diffrn_standards_number 0
_exptl_absorpt_coefficient_mu 0.076
_exptl_absorpt_correction_type none
_exptl_crystal_colour colourless
_exptl_crystal_colour_primary colourless
_exptl_crystal_density_diffrn 1.152
_exptl_crystal_description block
_exptl_crystal_F_000 304
_exptl_crystal_size_max 0.2
_exptl_crystal_size_mid 0.1
_exptl_crystal_size_min 0.1
_refine_diff_density_max 0.195
_refine_diff_density_min -0.173
_refine_diff_density_rms 0.033
_refine_ls_extinction_method none
_refine_ls_goodness_of_fit_ref 1.035
_refine_ls_hydrogen_treatment constr
_refine_ls_matrix_type full
_refine_ls_number_parameters 185
_refine_ls_number_reflns 2822
_refine_ls_number_restraints 0
_refine_ls_restrained_S_all 1.035
_refine_ls_R_factor_all 0.0580
_refine_ls_R_factor_gt 0.0431
_refine_ls_shift/su_max 0.000
_refine_ls_shift/su_mean 0.000
_refine_ls_structure_factor_coef Fsqd
_refine_ls_weighting_details 'w=1/[\s^2^(Fo^2^)+(0.0408P)^2^+0.2336P] where P=(Fo^2^+2Fc^2^)/3'
_refine_ls_weighting_scheme calc
_refine_ls_wR_factor_gt 0.0975
_refine_ls_wR_factor_ref 0.1055
_reflns_Friedel_coverage 0.000
_reflns_number_gt 2207
_reflns_number_total 2822
_reflns_threshold_expression 'I > 2\s(I)'
_cod_data_source_file d3sc06600b2.cif
_cod_data_source_block vd49
_cod_database_code 1571105
_shelx_shelxl_version_number 2016/6
_shelx_space_group_comment
;
The symmetry employed for this shelxl refinement is uniquely defined
by the following loop, which should always be used as a source of
symmetry information in preference to the above space-group names.
They are only intended as comments.
;
_shelx_estimated_absorpt_t_max 0.992
_shelx_estimated_absorpt_t_min 0.985
_olex2_refinement_description
;
1. Fixed Uiso
 At 1.2 times of:
  All C(H) groups, All C(H,H) groups
 At 1.5 times of:
  All C(H,H,H) groups
2.a Ternary CH refined with riding coordinates:
 C3(H3)
2.b Secondary CH2 refined with riding coordinates:
 C2(H2A,H2B), C5(H5A,H5B), C6(H6A,H6B), C7(H7A,H7B), C8(H8A,H8B), C9(H9A,H9B),
 C10(H10A,H10B)
2.c Idealised Me refined as rotating group:
 C13(H13A,H13B,H13C), C14(H14A,H14B,H14C), C15(H15A,H15B,H15C), C16(H16A,H16B,
 H16C)
;
_olex2_submission_special_instructions 'No special instructions were received'

loop_
_space_group_symop_operation_xyz
'x, y, z'
'-x, -y, -z'

loop_
_atom_site_label
_atom_site_type_symbol
_atom_site_fract_x
_atom_site_fract_y
_atom_site_fract_z
_atom_site_U_iso_or_equiv
_atom_site_adp_type
_atom_site_occupancy
_atom_site_site_symmetry_order
_atom_site_calc_flag
_atom_site_refinement_flags_posn
_atom_site_refinement_flags_adp
_atom_site_refinement_flags_occupancy
_atom_site_disorder_assembly
_atom_site_disorder_group
O1 O 0.7690(2) 0.99252(14) 0.20251(12) 0.0622(4) Uani 1 1 d . . . . .
O2 O 0.30286(17) 0.49730(11) 0.20293(9) 0.0357(3) Uani 1 1 d . . . . .
O3 O 0.50959(16) 0.35719(11) 0.14957(9) 0.0345(3) Uani 1 1 d . . . . .
C1 C 0.6989(3) 0.86360(18) 0.19281(14) 0.0352(4) Uani 1 1 d . . . . .
C2 C 0.5075(3) 0.74399(17) 0.11629(14) 0.0359(4) Uani 1 1 d . . . . .
H2A H 0.486763 0.743271 0.040913 0.043 Uiso 1 1 calc R U . . .
H2B H 0.374283 0.740142 0.136695 0.043 Uiso 1 1 calc R U . . .
C3 C 0.6188(2) 0.62939(16) 0.14749(12) 0.0291(4) Uani 1 1 d . . . . .
H3 H 0.689521 0.595187 0.092588 0.035 Uiso 1 1 calc R U . . .
C4 C 0.7882(2) 0.75752(16) 0.24470(12) 0.0282(4) Uani 1 1 d . . . . .
C5 C 0.7393(2) 0.76751(18) 0.35167(13) 0.0343(4) Uani 1 1 d . . . . .
H5A H 0.793202 0.871762 0.395446 0.041 Uiso 1 1 calc R U . . .
H5B H 0.582957 0.736501 0.338335 0.041 Uiso 1 1 calc R U . . .
C6 C 0.8341(3) 0.67460(19) 0.41568(13) 0.0382(4) Uani 1 1 d . . . . .
H6A H 0.839647 0.584938 0.365607 0.046 Uiso 1 1 calc R U . . .
H6B H 0.739122 0.642972 0.458154 0.046 Uiso 1 1 calc R U . . .
C7 C 1.0576(3) 0.7558(2) 0.49066(14) 0.0458(5) Uani 1 1 d . . . . .
H7A H 1.053051 0.849271 0.536468 0.055 Uiso 1 1 calc R U . . .
H7B H 1.096766 0.695264 0.537687 0.055 Uiso 1 1 calc R U . . .
C8 C 1.2324(3) 0.7910(2) 0.43711(14) 0.0441(5) Uani 1 1 d . . . . .
H8A H 1.258935 0.697595 0.404705 0.053 Uiso 1 1 calc R U . . .
H8B H 1.364522 0.853240 0.492930 0.053 Uiso 1 1 calc R U . . .
C9 C 1.1899(3) 0.86895(19) 0.35128(14) 0.0375(4) Uani 1 1 d . . . . .
H9A H 1.324169 0.905772 0.334191 0.045 Uiso 1 1 calc R U . . .
H9B H 1.143012 0.955090 0.379686 0.045 Uiso 1 1 calc R U . . .
C10 C 1.0210(2) 0.76922(18) 0.24898(13) 0.0323(4) Uani 1 1 d . . . . .
H10A H 1.037626 0.668939 0.237252 0.039 Uiso 1 1 calc R U . . .
H10B H 1.050802 0.804931 0.188832 0.039 Uiso 1 1 calc R U . . .
C11 C 0.1845(2) 0.34515(17) 0.19088(13) 0.0326(4) Uani 1 1 d . . . . .
C12 C 0.3574(2) 0.26311(17) 0.18737(13) 0.0336(4) Uani 1 1 d . . . . .
C13 C 0.0070(3) 0.2966(2) 0.08716(16) 0.0491(5) Uani 1 1 d . . . . .
H13A H -0.079026 0.365354 0.089367 0.074 Uiso 1 1 calc R U . . .
H13B H -0.083067 0.197507 0.077733 0.074 Uiso 1 1 calc R U . . .
H13C H 0.068647 0.295674 0.027510 0.074 Uiso 1 1 calc R U . . .
C14 C 0.0908(3) 0.3442(2) 0.28340(16) 0.0496(5) Uani 1 1 d . . . . .
H14A H 0.202885 0.395757 0.350467 0.074 Uiso 1 1 calc R U . . .
H14B H 0.029317 0.242310 0.282270 0.074 Uiso 1 1 calc R U . . .
H14C H -0.020457 0.394068 0.277352 0.074 Uiso 1 1 calc R U . . .
C15 C 0.2803(3) 0.10918(18) 0.11031(16) 0.0476(5) Uani 1 1 d . . . . .
H15A H 0.220962 0.113909 0.038153 0.071 Uiso 1 1 calc R U . . .
H15B H 0.170339 0.046795 0.131253 0.071 Uiso 1 1 calc R U . . .
H15C H 0.399915 0.067462 0.111777 0.071 Uiso 1 1 calc R U . . .
C16 C 0.4783(3) 0.2600(2) 0.29625(16) 0.0522(5) Uani 1 1 d . . . . .
H16A H 0.600936 0.224171 0.290169 0.078 Uiso 1 1 calc R U . . .
H16B H 0.384203 0.194347 0.323110 0.078 Uiso 1 1 calc R U . . .
H16C H 0.527541 0.359644 0.345634 0.078 Uiso 1 1 calc R U . . .
B1 B 0.4766(3) 0.4923(2) 0.16799(14) 0.0281(4) Uani 1 1 d . . . . .

loop_
_atom_site_aniso_label
_atom_site_aniso_U_11
_atom_site_aniso_U_22
_atom_site_aniso_U_33
_atom_site_aniso_U_23
_atom_site_aniso_U_13
_atom_site_aniso_U_12
O1 0.0511(8) 0.0306(8) 0.0956(11) 0.0242(7) 0.0023(8) 0.0059(6)
O2 0.0329(6) 0.0251(6) 0.0522(7) 0.0129(5) 0.0199(6) 0.0052(5)
O3 0.0303(6) 0.0274(6) 0.0473(7) 0.0125(5) 0.0158(5) 0.0050(5)
C1 0.0307(9) 0.0282(9) 0.0478(10) 0.0131(8) 0.0122(8) 0.0077(7)
C2 0.0312(9) 0.0361(10) 0.0398(10) 0.0178(8) 0.0067(8) 0.0052(7)
C3 0.0282(8) 0.0283(8) 0.0290(9) 0.0081(7) 0.0090(7) 0.0044(7)
C4 0.0261(8) 0.0239(8) 0.0320(9) 0.0071(7) 0.0083(7) 0.0033(6)
C5 0.0261(8) 0.0347(9) 0.0368(9) 0.0034(7) 0.0103(7) 0.0042(7)
C6 0.0348(9) 0.0430(10) 0.0345(10) 0.0121(8) 0.0129(8) 0.0031(8)
C7 0.0408(10) 0.0549(12) 0.0357(10) 0.0140(9) 0.0053(8) 0.0070(9)
C8 0.0296(9) 0.0508(11) 0.0424(11) 0.0114(9) 0.0014(8) 0.0040(8)
C9 0.0254(9) 0.0360(9) 0.0467(10) 0.0103(8) 0.0106(8) 0.0021(7)
C10 0.0281(9) 0.0332(9) 0.0382(9) 0.0133(7) 0.0127(7) 0.0075(7)
C11 0.0291(9) 0.0251(8) 0.0410(9) 0.0104(7) 0.0114(7) 0.0007(7)
C12 0.0301(9) 0.0277(8) 0.0414(10) 0.0132(7) 0.0109(7) 0.0016(7)
C13 0.0303(9) 0.0484(11) 0.0600(12) 0.0161(9) 0.0015(9) 0.0057(8)
C14 0.0542(12) 0.0363(10) 0.0595(12) 0.0112(9) 0.0333(10) 0.0014(9)
C15 0.0449(11) 0.0286(10) 0.0671(13) 0.0110(9) 0.0194(10) 0.0060(8)
C16 0.0423(11) 0.0501(12) 0.0592(13) 0.0324(10) -0.0001(9) 0.0017(9)
B1 0.0254(9) 0.0287(10) 0.0260(9) 0.0076(7) 0.0030(8) 0.0043(7)

loop_
_atom_type_symbol
_atom_type_description
_atom_type_scat_dispersion_real
_atom_type_scat_dispersion_imag
_atom_type_scat_source
C C 0.0033 0.0016 'International Tables Vol C Tables 4.2.6.8 and 6.1.1.4'
H H 0.0000 0.0000 'International Tables Vol C Tables 4.2.6.8 and 6.1.1.4'
B B 0.0013 0.0007 'International Tables Vol C Tables 4.2.6.8 and 6.1.1.4'
O O 0.0106 0.0060 'International Tables Vol C Tables 4.2.6.8 and 6.1.1.4'

loop_
_geom_angle_atom_site_label_1
_geom_angle_atom_site_label_2
_geom_angle_atom_site_label_3
_geom_angle
_geom_angle_site_symmetry_1
_geom_angle_site_symmetry_3
_geom_angle_publ_flag
B1 O2 C11 107.39(12) . . ?
B1 O3 C12 107.72(12) . . ?
O1 C1 C2 133.38(16) . . ?
O1 C1 C4 132.34(16) . . ?
C2 C1 C4 93.87(12) . . ?
C1 C2 H2A 114.0 . . ?
C1 C2 H2B 114.0 . . ?
C1 C2 C3 87.93(12) . . ?
H2A C2 H2B 111.2 . . ?
C3 C2 H2A 114.0 . . ?
C3 C2 H2B 114.0 . . ?
C2 C3 H3 109.6 . . ?
C2 C3 C4 89.45(11) . . ?
C2 C3 B1 116.87(13) . . ?
C4 C3 H3 109.6 . . ?
B1 C3 H3 109.6 . . ?
B1 C3 C4 120.24(13) . . ?
C1 C4 C3 86.09(11) . . ?
C1 C4 C5 109.71(13) . . ?
C1 C4 C10 114.37(13) . . ?
C5 C4 C3 114.11(12) . . ?
C5 C4 C10 114.64(13) . . ?
C10 C4 C3 114.65(12) . . ?
C4 C5 H5A 108.5 . . ?
C4 C5 H5B 108.5 . . ?
H5A C5 H5B 107.5 . . ?
C6 C5 C4 114.96(13) . . ?
C6 C5 H5A 108.5 . . ?
C6 C5 H5B 108.5 . . ?
C5 C6 H6A 108.9 . . ?
C5 C6 H6B 108.9 . . ?
C5 C6 C7 113.55(14) . . ?
H6A C6 H6B 107.7 . . ?
C7 C6 H6A 108.9 . . ?
C7 C6 H6B 108.9 . . ?
C6 C7 H7A 108.3 . . ?
C6 C7 H7B 108.3 . . ?
H7A C7 H7B 107.4 . . ?
C8 C7 C6 115.84(14) . . ?
C8 C7 H7A 108.3 . . ?
C8 C7 H7B 108.3 . . ?
C7 C8 H8A 108.2 . . ?
C7 C8 H8B 108.2 . . ?
C7 C8 C9 116.43(15) . . ?
H8A C8 H8B 107.3 . . ?
C9 C8 H8A 108.2 . . ?
C9 C8 H8B 108.2 . . ?
C8 C9 H9A 109.0 . . ?
C8 C9 H9B 109.0 . . ?
C8 C9 C10 113.06(14) . . ?
H9A C9 H9B 107.8 . . ?
C10 C9 H9A 109.0 . . ?
C10 C9 H9B 109.0 . . ?
C4 C10 H10A 108.1 . . ?
C4 C10 H10B 108.1 . . ?
C9 C10 C4 116.90(13) . . ?
C9 C10 H10A 108.1 . . ?
C9 C10 H10B 108.1 . . ?
H10A C10 H10B 107.3 . . ?
O2 C11 C12 102.60(11) . . ?
O2 C11 C13 106.25(13) . . ?
O2 C11 C14 108.56(13) . . ?
C13 C11 C12 113.65(14) . . ?
C14 C11 C12 115.14(14) . . ?
C14 C11 C13 109.89(15) . . ?
O3 C12 C11 102.35(12) . . ?
O3 C12 C15 108.39(13) . . ?
O3 C12 C16 106.67(13) . . ?
C15 C12 C11 115.13(13) . . ?
C15 C12 C16 109.84(15) . . ?
C16 C12 C11 113.74(15) . . ?
C11 C13 H13A 109.5 . . ?
C11 C13 H13B 109.5 . . ?
C11 C13 H13C 109.5 . . ?
H13A C13 H13B 109.5 . . ?
H13A C13 H13C 109.5 . . ?
H13B C13 H13C 109.5 . . ?
C11 C14 H14A 109.5 . . ?
C11 C14 H14B 109.5 . . ?
C11 C14 H14C 109.5 . . ?
H14A C14 H14B 109.5 . . ?
H14A C14 H14C 109.5 . . ?
H14B C14 H14C 109.5 . . ?
C12 C15 H15A 109.5 . . ?
C12 C15 H15B 109.5 . . ?
C12 C15 H15C 109.5 . . ?
H15A C15 H15B 109.5 . . ?
H15A C15 H15C 109.5 . . ?
H15B C15 H15C 109.5 . . ?
C12 C16 H16A 109.5 . . ?
C12 C16 H16B 109.5 . . ?
C12 C16 H16C 109.5 . . ?
H16A C16 H16B 109.5 . . ?
H16A C16 H16C 109.5 . . ?
H16B C16 H16C 109.5 . . ?
O2 B1 O3 113.55(14) . . ?
O2 B1 C3 122.41(15) . . ?
O3 B1 C3 124.01(15) . . ?

loop_
_geom_bond_atom_site_label_1
_geom_bond_atom_site_label_2
_geom_bond_distance
_geom_bond_site_symmetry_2
_geom_bond_publ_flag
O1 C1 1.2025(19) . ?
O2 C11 1.4682(18) . ?
O2 B1 1.360(2) . ?
O3 C12 1.4691(18) . ?
O3 B1 1.361(2) . ?
C1 C2 1.508(2) . ?
C1 C4 1.529(2) . ?
C2 H2A 0.9900 . ?
C2 H2B 0.9900 . ?
C2 C3 1.560(2) . ?
C3 H3 1.0000 . ?
C3 C4 1.592(2) . ?
C3 B1 1.573(2) . ?
C4 C5 1.532(2) . ?
C4 C10 1.533(2) . ?
C5 H5A 0.9900 . ?
C5 H5B 0.9900 . ?
C5 C6 1.529(2) . ?
C6 H6A 0.9900 . ?
C6 H6B 0.9900 . ?
C6 C7 1.530(2) . ?
C7 H7A 0.9900 . ?
C7 H7B 0.9900 . ?
C7 C8 1.523(2) . ?
C8 H8A 0.9900 . ?
C8 H8B 0.9900 . ?
C8 C9 1.528(2) . ?
C9 H9A 0.9900 . ?
C9 H9B 0.9900 . ?
C9 C10 1.530(2) . ?
C10 H10A 0.9900 . ?
C10 H10B 0.9900 . ?
C11 C12 1.559(2) . ?
C11 C13 1.520(2) . ?
C11 C14 1.514(2) . ?
C12 C15 1.518(2) . ?
C12 C16 1.520(2) . ?
C13 H13A 0.9800 . ?
C13 H13B 0.9800 . ?
C13 H13C 0.9800 . ?
C14 H14A 0.9800 . ?
C14 H14B 0.9800 . ?
C14 H14C 0.9800 . ?
C15 H15A 0.9800 . ?
C15 H15B 0.9800 . ?
C15 H15C 0.9800 . ?
C16 H16A 0.9800 . ?
C16 H16B 0.9800 . ?
C16 H16C 0.9800 . ?

loop_
_geom_torsion_atom_site_label_1
_geom_torsion_atom_site_label_2
_geom_torsion_atom_site_label_3
_geom_torsion_atom_site_label_4
_geom_torsion
_geom_torsion_site_symmetry_1
_geom_torsion_site_symmetry_2
_geom_torsion_site_symmetry_3
_geom_torsion_site_symmetry_4
_geom_torsion_publ_flag
O1 C1 C2 C3 160.3(2) . . . . ?
O1 C1 C4 C3 -160.7(2) . . . . ?
O1 C1 C4 C5 85.1(2) . . . . ?
O1 C1 C4 C10 -45.3(3) . . . . ?
O2 C11 C12 O3 -24.64(14) . . . . ?
O2 C11 C12 C15 -141.99(14) . . . . ?
O2 C11 C12 C16 90.00(15) . . . . ?
C1 C2 C3 C4 12.13(12) . . . . ?
C1 C2 C3 B1 136.18(14) . . . . ?
C1 C4 C5 C6 -175.83(13) . . . . ?
C1 C4 C10 C9 94.46(17) . . . . ?
C2 C1 C4 C3 12.44(12) . . . . ?
C2 C1 C4 C5 -101.79(14) . . . . ?
C2 C1 C4 C10 127.78(14) . . . . ?
C2 C3 C4 C1 -11.99(12) . . . . ?
C2 C3 C4 C5 97.87(14) . . . . ?
C2 C3 C4 C10 -127.06(14) . . . . ?
C2 C3 B1 O2 -28.0(2) . . . . ?
C2 C3 B1 O3 149.75(15) . . . . ?
C3 C4 C5 C6 89.53(16) . . . . ?
C3 C4 C10 C9 -168.33(13) . . . . ?
C4 C1 C2 C3 -12.67(12) . . . . ?
C4 C3 B1 O2 78.5(2) . . . . ?
C4 C3 B1 O3 -103.81(18) . . . . ?
C4 C5 C6 C7 89.44(18) . . . . ?
C5 C4 C10 C9 -33.49(19) . . . . ?
C5 C6 C7 C8 -67.9(2) . . . . ?
C6 C7 C8 C9 51.3(2) . . . . ?
C7 C8 C9 C10 -71.3(2) . . . . ?
C8 C9 C10 C4 85.71(18) . . . . ?
C10 C4 C5 C6 -45.55(18) . . . . ?
C11 O2 B1 O3 -10.05(18) . . . . ?
C11 O2 B1 C3 167.90(14) . . . . ?
C12 O3 B1 O2 -7.16(18) . . . . ?
C12 O3 B1 C3 174.93(14) . . . . ?
C13 C11 C12 O3 89.62(15) . . . . ?
C13 C11 C12 C15 -27.7(2) . . . . ?
C13 C11 C12 C16 -155.73(14) . . . . ?
C14 C11 C12 O3 -142.36(13) . . . . ?
C14 C11 C12 C15 100.29(17) . . . . ?
C14 C11 C12 C16 -27.72(19) . . . . ?
B1 O2 C11 C12 21.51(16) . . . . ?
B1 O2 C11 C13 -98.05(15) . . . . ?
B1 O2 C11 C14 143.80(15) . . . . ?
B1 O3 C12 C11 19.84(15) . . . . ?
B1 O3 C12 C15 141.90(14) . . . . ?
B1 O3 C12 C16 -99.88(16) . . . . ?
B1 C3 C4 C1 -133.16(15) . . . . ?
B1 C3 C4 C5 -23.3(2) . . . . ?
B1 C3 C4 C10 111.77(16) . . . . ?
